data_4304536
loop_
_publ_author_name
'Koji Baba'
'Taka-aki Okamura'
'Hitoshi Yamamoto'
'Tetsuo Yamamoto'
'Norikazu Ueyama'

_publ_contact_author_address
;
Department of Macromolecular Science, Graduate School of Science
Osaka University
Toyonaka, Osaka 560-0043, Japan
;
_publ_contact_author_email tokamura@chem.sci.osaka-u.ac.jp
_publ_contact_author_fax +81-6-6850-5474
_publ_contact_author_name 'Taka-aki Okamura'
_publ_contact_author_phone +81-6-6850-5451
_publ_section_title
;
Zinc, Cadmium, and Mercury 1,2-Benzenedithiolates with Intramolecular
NH...S Hydrogen Bonds
;
_journal_name_full 'Inorganic Chemistry'
_journal_page_first 2837
_journal_page_last 2848
_journal_paper_doi 10.1021/ic702037k
_journal_volume 47
_journal_year 2008
_chemical_formula_sum 'C81 H88 N4 O5 P2 S4 Zn'
_chemical_formula_weight 1453.10
_chemical_name_systematic
; 
(PPh4)2[Zn{1,2-S2-3,6-(t-BuCONH)2C6H2}2]-MeOH 
;
_space_group_IT_number 14
_symmetry_cell_setting monoclinic
_symmetry_Int_Tables_number 14
_symmetry_space_group_name_Hall '-P 2ybc'
_symmetry_space_group_name_H-M 'P 1 21/c 1'
_atom_sites_solution_hydrogens geom
_atom_sites_solution_primary direct
_atom_sites_solution_secondary difmap
_audit_creation_date 'Wed Jun 28 20:05:32 2006'
_audit_creation_method SHELXL-97
_cell_angle_alpha 90.00
_cell_angle_beta 131.8720(10)
_cell_angle_gamma 90.00
_cell_formula_units_Z 4
_cell_length_a 20.0998(6)
_cell_length_b 16.9986(5)
_cell_length_c 29.5969(5)
_cell_measurement_reflns_used 39872
_cell_measurement_temperature 200
_cell_measurement_theta_max 27.5
_cell_measurement_theta_min 2.4
_cell_volume 7530.0(4)
_computing_structure_refinement 'SHELXL-97 (Sheldrick, 1997)'
_computing_structure_solution 'SIR92 (Altomare et al., 1994)'
_diffrn_ambient_temperature 200
_diffrn_detector_area_resol_mean 10.00
_diffrn_measured_fraction_theta_full 0.999
_diffrn_measured_fraction_theta_max 0.999
_diffrn_measurement_device_type 'Rigaku RAXIS-RAPID Imaging Plate'
_diffrn_measurement_method \w
_diffrn_radiation_monochromator graphite
_diffrn_radiation_source 'fine-focus sealed tube'
_diffrn_radiation_type MoK\a
_diffrn_radiation_wavelength 0.71069
_diffrn_reflns_av_R_equivalents 0.0622
_diffrn_reflns_av_sigmaI/netI 0.3376
_diffrn_reflns_limit_h_max 23
_diffrn_reflns_limit_h_min -23
_diffrn_reflns_limit_k_max 19
_diffrn_reflns_limit_k_min -20
_diffrn_reflns_limit_l_max 35
_diffrn_reflns_limit_l_min -35
_diffrn_reflns_number 25358
_diffrn_reflns_theta_full 25.00
_diffrn_reflns_theta_max 25.00
_diffrn_reflns_theta_min 1.51
_exptl_absorpt_coefficient_mu 0.533
_exptl_absorpt_correction_T_max 0.875
_exptl_absorpt_correction_T_min 0.809
_exptl_absorpt_correction_type multi-scan
_exptl_absorpt_process_details '(Higashi, 1995)'
_exptl_crystal_colour yellow
_exptl_crystal_density_diffrn 1.282
_exptl_crystal_density_method 'not measured'
_exptl_crystal_description block
_exptl_crystal_F_000 3064
_exptl_crystal_size_max 0.400
_exptl_crystal_size_mid 0.250
_exptl_crystal_size_min 0.250
_refine_diff_density_max 0.931
_refine_diff_density_min -0.451
_refine_diff_density_rms 0.077
_refine_ls_extinction_method none
_refine_ls_goodness_of_fit_ref 1.000
_refine_ls_hydrogen_treatment constr
_refine_ls_matrix_type full
_refine_ls_number_parameters 964
_refine_ls_number_reflns 13232
_refine_ls_number_restraints 87
_refine_ls_restrained_S_all 1.027
_refine_ls_R_factor_all 0.1534
_refine_ls_R_factor_gt 0.0773
_refine_ls_shift/su_max 0.001
_refine_ls_shift/su_mean 0.000
_refine_ls_structure_factor_coef Fsqd
_refine_ls_weighting_details 'calc w=1/[\s^2^(Fo^2^)+(0.0845P)^2^+0.0000P] where P=(Fo^2^+2Fc^2^)/3'
_refine_ls_weighting_scheme calc
_refine_ls_wR_factor_gt 0.1874
_refine_ls_wR_factor_ref 0.2029
_reflns_number_gt 5833
_reflns_number_total 13232
_reflns_threshold_expression I>2\s(I)
_cod_data_source_file ic702037k-file003_1.cif
_cod_data_source_block 4-MeOH
_cod_original_cell_volume 7530.0(3)
_cod_original_sg_symbol_H-M 'P 21/c'
_cod_database_code 4304536

loop_
_symmetry_equiv_pos_as_xyz
'x, y, z'
'-x, y+1/2, -z+1/2'
'-x, -y, -z'
'x, -y-1/2, z-1/2'

loop_
_atom_site_label
_atom_site_type_symbol
_atom_site_fract_x
_atom_site_fract_y
_atom_site_fract_z
_atom_site_U_iso_or_equiv
_atom_site_adp_type
_atom_site_occupancy
_atom_site_symmetry_multiplicity
_atom_site_calc_flag
_atom_site_refinement_flags
_atom_site_disorder_assembly
_atom_site_disorder_group
Zn1 Zn 0.39689(6) 0.75883(4) 0.39717(3) 0.0528(2) Uani 1 1 d . . .
S1 S 0.42546(12) 0.83891(9) 0.34840(8) 0.0539(5) Uani 1 1 d . . .
S2 S 0.52860(14) 0.69000(10) 0.44572(9) 0.0626(5) Uani 1 1 d . . .
S3 S 0.35730(12) 0.82619(9) 0.44456(7) 0.0512(4) Uani 1 1 d . . .
S4 S 0.26991(13) 0.68054(9) 0.34390(8) 0.0605(5) Uani 1 1 d . . .
P1 P 0.58546(13) 0.74084(11) 0.64975(10) 0.0741(7) Uani 1 1 d . . .
P2 P 0.08760(13) 0.78822(10) 0.13820(8) 0.0582(5) Uani 1 1 d . . .
O1 O 0.5849(4) 0.9140(3) 0.2732(2) 0.0701(15) Uani 1 1 d . . .
O2 O 0.7847(3) 0.5873(3) 0.4624(2) 0.0640(13) Uani 1 1 d . . .
O3 O 0.1499(4) 0.8861(4) 0.4837(3) 0.104(2) Uani 1 1 d . . .
O4 O -0.0352(4) 0.6016(4) 0.2701(2) 0.0887(19) Uani 1 1 d . . .
O5 O 0.9775(5) 0.9262(5) 0.4348(3) 0.143(3) Uani 1 1 d . . .
N1 N 0.5058(4) 0.8819(3) 0.2998(2) 0.0495(14) Uani 1 1 d . . .
H1 H 0.4579 0.8962 0.2933 0.059 Uiso 1 1 calc R . .
N2 N 0.6811(3) 0.6314(3) 0.4650(2) 0.0472(14) Uani 1 1 d . . .
H2 H 0.6595 0.6220 0.4823 0.057 Uiso 1 1 calc R . .
N3 N 0.2401(3) 0.8774(3) 0.4648(2) 0.0474(13) Uani 1 1 d . . .
H3 H 0.2882 0.8982 0.4743 0.057 Uiso 1 1 calc R . .
N4 N 0.1028(4) 0.6223(3) 0.3029(2) 0.0604(16) Uani 1 1 d . . .
H4 H 0.1399 0.6040 0.2992 0.072 Uiso 1 1 calc R . .
C11 C 0.5207(4) 0.7928(3) 0.3682(2) 0.0437(16) Uani 1 1 d . . .
C12 C 0.5647(4) 0.7294(3) 0.4103(3) 0.0417(15) Uani 1 1 d . . .
C13 C 0.6401(4) 0.6954(3) 0.4230(2) 0.0428(16) Uani 1 1 d . . .
C14 C 0.6728(4) 0.7243(3) 0.3983(3) 0.0485(16) Uani 1 1 d . . .
H5 H 0.7241 0.7010 0.4081 0.058 Uiso 1 1 calc R . .
C15 C 0.6304(4) 0.7891(3) 0.3581(2) 0.0453(16) Uani 1 1 d . . .
H6 H 0.6542 0.8109 0.3418 0.054 Uiso 1 1 calc R . .
C16 C 0.5555(4) 0.8196(3) 0.3430(2) 0.0410(15) Uani 1 1 d . . .
C27 C 0.7475(4) 0.5833(3) 0.4821(3) 0.0452(16) Uani 1 1 d . . .
C28 C 0.7749(4) 0.5191(4) 0.5283(3) 0.0523(18) Uani 1 1 d . . .
C17 C 0.5190(5) 0.9227(4) 0.2673(3) 0.0536(19) Uani 1 1 d . . .
C18 C 0.4446(5) 0.9813(3) 0.2215(3) 0.063(2) Uani 1 1 d D . .
C31 C 0.2521(4) 0.7825(3) 0.4095(2) 0.0395(15) Uani 1 1 d . . .
C32 C 0.2164(4) 0.7191(3) 0.3663(2) 0.0470(17) Uani 1 1 d . . .
C33 C 0.1348(5) 0.6880(4) 0.3438(3) 0.0520(17) Uani 1 1 d . . .
C34 C 0.0894(5) 0.7175(4) 0.3602(3) 0.065(2) Uani 1 1 d . . .
H7 H 0.0342 0.6943 0.3439 0.078 Uiso 1 1 calc R . .
C35 C 0.1220(5) 0.7791(4) 0.3992(3) 0.0592(19) Uani 1 1 d . . .
H8 H 0.0894 0.7996 0.4093 0.071 Uiso 1 1 calc R . .
C36 C 0.2029(4) 0.8114(3) 0.4238(3) 0.0440(16) Uani 1 1 d . . .
C37 C 0.2129(5) 0.9115(4) 0.4903(3) 0.0577(19) Uani 1 1 d . . .
C38 C 0.2651(5) 0.9816(4) 0.5314(3) 0.062(2) Uani 1 1 d . . .
C47 C 0.0228(7) 0.5855(4) 0.2695(3) 0.070(2) Uani 1 1 d . . .
C48 C 0.0093(7) 0.5167(4) 0.2301(3) 0.097(3) Uani 1 1 d . . .
C51 C 0.9750(9) 0.8996(8) 0.4765(5) 0.160(5) Uani 1 1 d . . .
H95 H 1.0265 0.9201 0.5165 0.192 Uiso 1 1 calc R . .
H96 H 0.9770 0.8419 0.4773 0.192 Uiso 1 1 calc R . .
H97 H 0.9197 0.9172 0.4660 0.192 Uiso 1 1 calc R . .
C101 C 0.4160(9) 1.0313(6) 0.2511(5) 0.073(5) Uani 0.639(13) 1 d PDU . .
H9 H 0.4647 1.0670 0.2815 0.088 Uiso 0.639(13) 1 calc PR . .
H10 H 0.4031 0.9959 0.2706 0.088 Uiso 0.639(13) 1 calc PR . .
H11 H 0.3625 1.0620 0.2196 0.088 Uiso 0.639(13) 1 calc PR . .
C102 C 0.3591(8) 0.9400(9) 0.1682(5) 0.084(5) Uani 0.639(13) 1 d PDU . .
H12 H 0.3659 0.9205 0.1403 0.100 Uiso 0.639(13) 1 calc PR . .
H13 H 0.3091 0.9771 0.1468 0.100 Uiso 0.639(13) 1 calc PR . .
H14 H 0.3473 0.8956 0.1831 0.100 Uiso 0.639(13) 1 calc PR . .
C103 C 0.4746(11) 1.0347(10) 0.1967(8) 0.119(7) Uani 0.639(13) 1 d PDU . .
H15 H 0.5397 1.0404 0.2271 0.143 Uiso 0.639(13) 1 calc PR . .
H16 H 0.4466 1.0865 0.1875 0.143 Uiso 0.639(13) 1 calc PR . .
H17 H 0.4567 1.0116 0.1596 0.143 Uiso 0.639(13) 1 calc PR . .
C104 C 0.7455(6) 0.5354(5) 0.5633(3) 0.094(3) Uani 1 1 d . . .
H18 H 0.7647 0.4921 0.5916 0.113 Uiso 1 1 calc R . .
H19 H 0.6803 0.5402 0.5349 0.113 Uiso 1 1 calc R . .
H20 H 0.7727 0.5846 0.5861 0.113 Uiso 1 1 calc R . .
C105 C 0.8777(5) 0.5145(5) 0.5756(3) 0.098(3) Uani 1 1 d . . .
H21 H 0.8967 0.4736 0.6055 0.118 Uiso 1 1 calc R . .
H22 H 0.9022 0.5654 0.5962 0.118 Uiso 1 1 calc R . .
H23 H 0.8995 0.5016 0.5552 0.118 Uiso 1 1 calc R . .
C106 C 0.7396(6) 0.4415(4) 0.4959(3) 0.086(3) Uani 1 1 d . . .
H24 H 0.7564 0.4000 0.5248 0.104 Uiso 1 1 calc R . .
H25 H 0.7651 0.4299 0.4777 0.104 Uiso 1 1 calc R . .
H26 H 0.6744 0.4441 0.4640 0.104 Uiso 1 1 calc R . .
C107 C 0.3539(9) 0.9884(7) 0.5529(6) 0.172(5) Uani 1 1 d U . .
H27 H 0.3867 0.9393 0.5730 0.207 Uiso 1 1 calc R . .
H28 H 0.3853 1.0320 0.5819 0.207 Uiso 1 1 calc R . .
H29 H 0.3498 0.9985 0.5186 0.207 Uiso 1 1 calc R . .
C108 C 0.2800(8) 0.9736(6) 0.5890(4) 0.135(4) Uani 1 1 d U . .
H30 H 0.2221 0.9711 0.5781 0.162 Uiso 1 1 calc R . .
H31 H 0.3136 1.0192 0.6152 0.162 Uiso 1 1 calc R . .
H32 H 0.3138 0.9255 0.6105 0.162 Uiso 1 1 calc R . .
C109 C 0.2143(9) 1.0542(6) 0.5009(4) 0.164(5) Uani 1 1 d U . .
H33 H 0.1540 1.0482 0.4862 0.197 Uiso 1 1 calc R . .
H34 H 0.2102 1.0648 0.4666 0.197 Uiso 1 1 calc R . .
H35 H 0.2446 1.0981 0.5297 0.197 Uiso 1 1 calc R . .
C110 C 0.0639(11) 0.5146(9) 0.2159(8) 0.225(7) Uani 1 1 d U . .
H36 H 0.0610 0.5654 0.1991 0.270 Uiso 1 1 calc R . .
H37 H 0.0428 0.4730 0.1860 0.270 Uiso 1 1 calc R . .
H38 H 0.1258 0.5037 0.2528 0.270 Uiso 1 1 calc R . .
C111 C -0.0826(9) 0.5261(7) 0.1664(4) 0.181(5) Uani 1 1 d U . .
H39 H -0.1284 0.5302 0.1692 0.217 Uiso 1 1 calc R . .
H40 H -0.0950 0.4803 0.1417 0.217 Uiso 1 1 calc R . .
H41 H -0.0831 0.5739 0.1476 0.217 Uiso 1 1 calc R . .
C112 C 0.0066(7) 0.4434(4) 0.2559(4) 0.100(3) Uani 1 1 d . . .
H42 H -0.0334 0.4506 0.2636 0.120 Uiso 1 1 calc R . .
H43 H 0.0668 0.4310 0.2940 0.120 Uiso 1 1 calc R . .
H44 H -0.0154 0.4001 0.2270 0.120 Uiso 1 1 calc R . .
C1A C 0.4966(5) 0.7522(3) 0.6475(3) 0.0550(18) Uani 1 1 d . . .
C2A C 0.5136(6) 0.7630(4) 0.7014(4) 0.071(2) Uani 1 1 d . . .
H45 H 0.5734 0.7662 0.7391 0.086 Uiso 1 1 calc R . .
C3A C 0.4472(9) 0.7687(5) 0.6996(4) 0.097(3) Uani 1 1 d . . .
H46 H 0.4599 0.7741 0.7367 0.116 Uiso 1 1 calc R . .
C4A C 0.3569(8) 0.7672(5) 0.6446(6) 0.102(3) Uani 1 1 d . . .
H47 H 0.3099 0.7723 0.6446 0.123 Uiso 1 1 calc R . .
C5A C 0.3384(5) 0.7580(4) 0.5903(4) 0.075(2) Uani 1 1 d . . .
H48 H 0.2784 0.7560 0.5527 0.090 Uiso 1 1 calc R . .
C6A C 0.4076(5) 0.7520(4) 0.5921(3) 0.0561(18) Uani 1 1 d . . .
H49 H 0.3955 0.7475 0.5552 0.067 Uiso 1 1 calc R . .
C1B C 0.5833(4) 0.8200(3) 0.6084(3) 0.0531(18) Uani 1 1 d . . .
C2B C 0.5706(5) 0.8958(4) 0.6193(3) 0.063(2) Uani 1 1 d . . .
H50 H 0.5588 0.9042 0.6451 0.076 Uiso 1 1 calc R . .
C3B C 0.5755(5) 0.9596(4) 0.5913(3) 0.066(2) Uani 1 1 d . . .
H51 H 0.5664 1.0117 0.5979 0.079 Uiso 1 1 calc R . .
C4B C 0.5934(5) 0.9470(4) 0.5546(3) 0.062(2) Uani 1 1 d . . .
H52 H 0.5970 0.9904 0.5361 0.075 Uiso 1 1 calc R . .
C5B C 0.6063(5) 0.8703(4) 0.5441(3) 0.070(2) Uani 1 1 d . . .
H53 H 0.6175 0.8607 0.5180 0.084 Uiso 1 1 calc R . .
C6B C 0.6020(5) 0.8083(4) 0.5736(4) 0.069(2) Uani 1 1 d . . .
H54 H 0.6129 0.7562 0.5684 0.082 Uiso 1 1 calc R . .
C1C C 0.5580(6) 0.6476(4) 0.5998(4) 0.053(4) Uani 0.50 1 d PG . .
C2C C 0.4833(5) 0.6467(4) 0.5380(4) 0.042(3) Uani 0.50 1 d PG . .
H55 H 0.4503 0.6937 0.5182 0.050 Uiso 0.50 1 calc PR . .
C3C C 0.4568(6) 0.5771(5) 0.5053(3) 0.063(4) Uani 0.50 1 d PG . .
H56 H 0.4058 0.5765 0.4631 0.076 Uiso 0.50 1 calc PR . .
C4C C 0.5051(7) 0.5084(4) 0.5344(5) 0.099(7) Uani 0.50 1 d PG . .
H57 H 0.4870 0.4608 0.5121 0.118 Uiso 0.50 1 calc PR . .
C5C C 0.5798(7) 0.5092(4) 0.5962(5) 0.117(12) Uani 0.50 1 d PG . .
H58 H 0.6127 0.4622 0.6160 0.141 Uiso 0.50 1 calc PR . .
C6C C 0.6063(6) 0.5788(5) 0.6289(3) 0.071(5) Uani 0.50 1 d PG . .
H59 H 0.6573 0.5794 0.6711 0.085 Uiso 0.50 1 calc PR . .
C1CB C 0.5951(8) 0.6479(5) 0.6396(6) 0.073(5) Uani 0.50 1 d PG . .
C2CB C 0.6739(8) 0.6243(9) 0.6545(6) 0.129(8) Uani 0.50 1 d PG . .
H60 H 0.7186 0.6621 0.6678 0.155 Uiso 0.50 1 calc PR . .
C3CB C 0.6872(9) 0.5455(10) 0.6499(6) 0.183(17) Uani 0.50 1 d PG . .
H61 H 0.7411 0.5294 0.6601 0.220 Uiso 0.50 1 calc PR . .
C4CB C 0.6217(12) 0.4903(7) 0.6305(7) 0.197(19) Uani 0.50 1 d PG . .
H62 H 0.6308 0.4365 0.6274 0.236 Uiso 0.50 1 calc PR . .
C5CB C 0.5429(10) 0.5140(6) 0.6156(6) 0.103(7) Uani 0.50 1 d PG . .
H63 H 0.4982 0.4762 0.6023 0.123 Uiso 0.50 1 calc PR . .
C6CB C 0.5296(7) 0.5927(7) 0.6201(5) 0.104(7) Uani 0.50 1 d PG . .
H64 H 0.4757 0.6089 0.6100 0.125 Uiso 0.50 1 calc PR . .
C1D C 0.6927(4) 0.7340(4) 0.7196(3) 0.068(3) Uani 0.754(6) 1 d PG . .
C2D C 0.7101(4) 0.6832(4) 0.7632(4) 0.080(4) Uani 0.754(6) 1 d PGU . .
H65 H 0.6625 0.6552 0.7555 0.095 Uiso 0.754(6) 1 calc PR . .
C3D C 0.7970(5) 0.6735(5) 0.8182(3) 0.089(4) Uani 0.754(6) 1 d PG . .
H66 H 0.8089 0.6388 0.8480 0.107 Uiso 0.754(6) 1 calc PR . .
C4D C 0.8666(4) 0.7145(5) 0.8294(3) 0.139(7) Uani 0.754(6) 1 d PG . .
H67 H 0.9261 0.7079 0.8670 0.167 Uiso 0.754(6) 1 calc PR . .
C5D C 0.8493(4) 0.7653(5) 0.7858(4) 0.136(7) Uani 0.754(6) 1 d PG . .
H68 H 0.8969 0.7933 0.7935 0.163 Uiso 0.754(6) 1 calc PR . .
C6D C 0.7623(5) 0.7750(4) 0.7309(3) 0.097(4) Uani 0.754(6) 1 d PG . .
H69 H 0.7505 0.8097 0.7011 0.117 Uiso 0.754(6) 1 calc PR . .
C1DB C 0.6731(12) 0.7589(11) 0.7434(6) 0.058(8) Uani 0.246(6) 1 d PG . .
C2DB C 0.7089(14) 0.6907(9) 0.7782(9) 0.074(10) Uani 0.246(6) 1 d PGU . .
H70 H 0.6862 0.6408 0.7593 0.089 Uiso 0.246(6) 1 calc PR . .
C3DB C 0.7781(13) 0.6956(9) 0.8408(9) 0.064(9) Uani 0.246(6) 1 d PG . .
H71 H 0.8026 0.6490 0.8646 0.077 Uiso 0.246(6) 1 calc PR . .
C4DB C 0.8114(11) 0.7687(11) 0.8685(6) 0.058(8) Uani 0.246(6) 1 d PG . .
H72 H 0.8586 0.7721 0.9113 0.070 Uiso 0.246(6) 1 calc PR . .
C5DB C 0.7755(13) 0.8369(8) 0.8337(7) 0.066(10) Uani 0.246(6) 1 d PG . .
H73 H 0.7983 0.8868 0.8527 0.080 Uiso 0.246(6) 1 calc PR . .
C6DB C 0.7064(13) 0.8319(9) 0.7712(7) 0.087(13) Uani 0.246(6) 1 d PG . .
H74 H 0.6819 0.8785 0.7474 0.105 Uiso 0.246(6) 1 calc PR . .
C1E C 0.1614(5) 0.7050(4) 0.1694(3) 0.0575(19) Uani 1 1 d . . .
C2E C 0.2527(5) 0.7130(4) 0.2158(3) 0.0609(19) Uani 1 1 d . . .
H75 H 0.2776 0.7636 0.2325 0.073 Uiso 1 1 calc R . .
C3E C 0.3084(5) 0.6482(4) 0.2382(3) 0.064(2) Uani 1 1 d . . .
H76 H 0.3711 0.6534 0.2709 0.077 Uiso 1 1 calc R . .
C4E C 0.2707(6) 0.5753(4) 0.2118(3) 0.073(2) Uani 1 1 d . . .
H77 H 0.3081 0.5305 0.2252 0.087 Uiso 1 1 calc R . .
C5E C 0.1792(6) 0.5674(4) 0.1662(4) 0.073(2) Uani 1 1 d . . .
H78 H 0.1538 0.5170 0.1492 0.087 Uiso 1 1 calc R . .
C6E C 0.1252(5) 0.6316(4) 0.1455(3) 0.070(2) Uani 1 1 d . . .
H79 H 0.0622 0.6257 0.1145 0.084 Uiso 1 1 calc R . .
C1F C 0.0543(5) 0.8125(4) 0.0657(3) 0.065(2) Uani 1 1 d . . .
C2F C 0.1040(6) 0.7889(5) 0.0523(4) 0.085(3) Uani 1 1 d . . .
H80 H 0.1544 0.7561 0.0803 0.102 Uiso 1 1 calc R . .
C3F C 0.0840(6) 0.8109(6) -0.0001(4) 0.096(3) Uani 1 1 d . . .
H81 H 0.1177 0.7916 -0.0097 0.116 Uiso 1 1 calc R . .
C4F C 0.0127(6) 0.8623(5) -0.0390(4) 0.085(3) Uani 1 1 d . . .
H82 H -0.0001 0.8812 -0.0743 0.102 Uiso 1 1 calc R . .
C5F C -0.0387(6) 0.8857(5) -0.0271(3) 0.081(2) Uani 1 1 d . . .
H83 H -0.0892 0.9182 -0.0555 0.097 Uiso 1 1 calc R . .
C6F C -0.0191(5) 0.8636(4) 0.0246(3) 0.076(2) Uani 1 1 d . . .
H84 H -0.0541 0.8821 0.0333 0.091 Uiso 1 1 calc R . .
C1G C 0.1423(5) 0.8722(4) 0.1874(3) 0.061(2) Uani 1 1 d . . .
C2G C 0.1910(5) 0.8633(4) 0.2496(3) 0.064(2) Uani 1 1 d . . .
H85 H 0.2003 0.8125 0.2663 0.077 Uiso 1 1 calc R . .
C3G C 0.2248(5) 0.9279(4) 0.2857(3) 0.073(2) Uani 1 1 d . . .
H86 H 0.2564 0.9218 0.3276 0.088 Uiso 1 1 calc R . .
C4G C 0.2144(6) 1.0024(5) 0.2630(4) 0.106(4) Uani 1 1 d . . .
H87 H 0.2391 1.0468 0.2892 0.127 Uiso 1 1 calc R . .
C5G C 0.1682(7) 1.0115(5) 0.2026(4) 0.131(5) Uani 1 1 d . . .
H88 H 0.1597 1.0624 0.1863 0.158 Uiso 1 1 calc R . .
C6G C 0.1328(6) 0.9438(5) 0.1641(4) 0.097(3) Uani 1 1 d . . .
H89 H 0.1028 0.9493 0.1224 0.116 Uiso 1 1 calc R . .
C1H C -0.0074(5) 0.7649(3) 0.1299(3) 0.0532(18) Uani 1 1 d . . .
C2H C -0.0007(5) 0.7644(4) 0.1789(3) 0.063(2) Uani 1 1 d . . .
H90 H 0.0557 0.7755 0.2177 0.076 Uiso 1 1 calc R . .
C3H C -0.0714(7) 0.7485(4) 0.1746(4) 0.081(2) Uani 1 1 d . . .
H91 H -0.0642 0.7476 0.2097 0.098 Uiso 1 1 calc R . .
C4H C -0.1548(6) 0.7336(4) 0.1169(5) 0.083(3) Uani 1 1 d . . .
H92 H -0.2057 0.7249 0.1124 0.099 Uiso 1 1 calc R . .
C5H C -0.1629(5) 0.7316(4) 0.0675(4) 0.074(2) Uani 1 1 d . . .
H93 H -0.2194 0.7200 0.0289 0.089 Uiso 1 1 calc R . .
C6H C -0.0923(5) 0.7459(4) 0.0721(3) 0.068(2) Uani 1 1 d . . .
H94 H -0.0991 0.7432 0.0372 0.081 Uiso 1 1 calc R . .
C113 C 0.4876(15) 1.0615(8) 0.2508(9) 0.079(8) Uani 0.361(13) 1 d PDU . .
H98 H 0.5487 1.0621 0.2667 0.095 Uiso 0.361(13) 1 calc PR . .
H99 H 0.4888 1.0704 0.2841 0.095 Uiso 0.361(13) 1 calc PR . .
H100 H 0.4526 1.1031 0.2203 0.095 Uiso 0.361(13) 1 calc PR . .
C114 C 0.3546(13) 0.9589(18) 0.1980(15) 0.115(12) Uani 0.361(13) 1 d PDU . .
H101 H 0.3110 0.9993 0.1697 0.138 Uiso 0.361(13) 1 calc PR . .
H102 H 0.3567 0.9545 0.2320 0.138 Uiso 0.361(13) 1 calc PR . .
H103 H 0.3369 0.9082 0.1770 0.138 Uiso 0.361(13) 1 calc PR . .
C115 C 0.4452(17) 0.9743(14) 0.1685(8) 0.092(9) Uani 0.361(13) 1 d PDU . .
H104 H 0.5036 0.9908 0.1834 0.111 Uiso 0.361(13) 1 calc PR . .
H105 H 0.3985 1.0081 0.1347 0.111 Uiso 0.361(13) 1 calc PR . .
H106 H 0.4339 0.9195 0.1547 0.111 Uiso 0.361(13) 1 calc PR . .

loop_
_atom_site_aniso_label
_atom_site_aniso_U_11
_atom_site_aniso_U_22
_atom_site_aniso_U_33
_atom_site_aniso_U_23
_atom_site_aniso_U_13
_atom_site_aniso_U_12
Zn1 0.0669(5) 0.0403(4) 0.0626(5) 0.0003(4) 0.0480(4) 0.0029(4)
S1 0.0652(12) 0.0401(8) 0.0633(10) 0.0130(8) 0.0458(10) 0.0126(8)
S2 0.0875(14) 0.0491(9) 0.0802(12) 0.0261(9) 0.0680(12) 0.0236(10)
S3 0.0581(11) 0.0440(8) 0.0545(10) -0.0110(8) 0.0388(9) -0.0054(8)
S4 0.0867(14) 0.0417(9) 0.0742(12) -0.0190(8) 0.0625(11) -0.0132(9)
P1 0.0536(12) 0.0471(10) 0.1050(16) 0.0311(11) 0.0460(12) 0.0082(9)
P2 0.0608(13) 0.0520(10) 0.0531(10) 0.0111(8) 0.0344(10) 0.0106(9)
O1 0.109(5) 0.057(3) 0.076(3) 0.024(2) 0.075(4) 0.024(3)
O2 0.053(3) 0.072(3) 0.061(3) 0.024(2) 0.035(3) 0.020(2)
O3 0.107(5) 0.123(5) 0.131(5) -0.066(4) 0.100(5) -0.036(4)
O4 0.076(4) 0.094(4) 0.077(4) -0.024(3) 0.043(4) -0.032(3)
O5 0.099(6) 0.190(8) 0.106(5) -0.002(5) 0.055(5) 0.008(5)
N1 0.060(4) 0.049(3) 0.037(3) 0.011(2) 0.031(3) 0.011(3)
N2 0.062(4) 0.043(3) 0.043(3) 0.005(2) 0.038(3) 0.008(3)
N3 0.054(3) 0.046(3) 0.049(3) -0.010(2) 0.037(3) -0.003(3)
N4 0.082(4) 0.049(3) 0.052(3) -0.020(3) 0.046(3) -0.022(3)
C11 0.049(4) 0.040(3) 0.031(3) -0.007(3) 0.022(3) 0.000(3)
C12 0.057(4) 0.035(3) 0.043(3) -0.008(3) 0.038(3) -0.002(3)
C13 0.057(4) 0.038(3) 0.030(3) 0.000(3) 0.028(3) 0.004(3)
C14 0.055(4) 0.048(4) 0.048(4) 0.004(3) 0.037(3) 0.001(3)
C15 0.063(4) 0.040(3) 0.042(3) 0.010(3) 0.039(3) 0.008(3)
C16 0.057(4) 0.035(3) 0.032(3) 0.004(3) 0.030(3) 0.005(3)
C27 0.048(4) 0.040(3) 0.042(4) 0.000(3) 0.028(3) 0.001(3)
C28 0.049(4) 0.048(4) 0.039(3) 0.012(3) 0.020(3) 0.015(3)
C17 0.077(6) 0.041(4) 0.037(4) 0.000(3) 0.036(4) 0.003(4)
C18 0.089(6) 0.035(3) 0.042(4) 0.008(3) 0.034(4) 0.007(4)
C31 0.046(4) 0.034(3) 0.033(3) 0.004(2) 0.024(3) -0.002(3)
C32 0.057(4) 0.045(3) 0.035(3) 0.002(3) 0.029(3) -0.006(3)
C33 0.059(5) 0.053(4) 0.043(4) -0.006(3) 0.033(4) -0.008(4)
C34 0.054(5) 0.074(5) 0.059(4) -0.015(4) 0.034(4) -0.023(4)
C35 0.061(5) 0.069(4) 0.057(4) -0.019(4) 0.043(4) -0.009(4)
C36 0.055(4) 0.039(3) 0.039(3) 0.000(3) 0.032(3) 0.004(3)
C37 0.066(5) 0.064(4) 0.051(4) -0.009(3) 0.043(4) -0.001(4)
C38 0.080(6) 0.049(4) 0.056(4) -0.010(3) 0.045(4) 0.004(4)
C47 0.104(7) 0.060(5) 0.040(4) -0.013(3) 0.046(5) -0.033(5)
C48 0.156(9) 0.063(5) 0.056(5) -0.024(4) 0.064(6) -0.049(6)
C51 0.170(13) 0.192(13) 0.104(9) 0.004(9) 0.086(10) 0.023(10)
C101 0.096(10) 0.049(6) 0.052(6) 0.016(5) 0.040(6) 0.022(6)
C102 0.073(9) 0.079(8) 0.063(8) 0.024(7) 0.031(7) 0.024(7)
C103 0.123(12) 0.098(11) 0.143(13) 0.075(10) 0.092(10) 0.016(9)
C104 0.132(8) 0.080(5) 0.069(5) 0.044(4) 0.066(6) 0.042(5)
C105 0.074(6) 0.101(6) 0.062(5) 0.043(5) 0.021(5) 0.009(5)
C106 0.112(7) 0.056(4) 0.066(5) 0.005(4) 0.049(5) -0.010(5)
C107 0.174(9) 0.184(9) 0.199(9) -0.092(7) 0.141(7) -0.040(7)
C108 0.189(9) 0.114(7) 0.087(5) -0.031(5) 0.086(6) -0.023(6)
C109 0.200(9) 0.089(6) 0.098(6) -0.015(5) 0.056(6) 0.018(6)
C110 0.262(11) 0.252(12) 0.260(11) -0.066(8) 0.216(9) -0.059(8)
C111 0.220(10) 0.122(7) 0.093(6) -0.011(6) 0.060(6) 0.013(7)
C112 0.141(9) 0.063(5) 0.099(6) 0.004(5) 0.081(6) -0.002(5)
C1A 0.065(5) 0.043(3) 0.051(4) 0.010(3) 0.036(4) 0.001(3)
C2A 0.091(6) 0.054(4) 0.067(5) 0.012(4) 0.052(5) 0.026(4)
C3A 0.167(11) 0.057(5) 0.093(7) 0.032(5) 0.099(8) 0.043(6)
C4A 0.150(10) 0.079(6) 0.175(11) 0.037(7) 0.149(10) 0.035(6)
C5A 0.063(5) 0.067(5) 0.101(6) 0.011(5) 0.057(5) 0.006(4)
C6A 0.064(5) 0.055(4) 0.050(4) 0.003(3) 0.038(4) 0.000(4)
C1B 0.054(4) 0.026(3) 0.077(5) 0.013(3) 0.043(4) 0.004(3)
C2B 0.065(5) 0.061(4) 0.056(4) 0.001(4) 0.037(4) 0.000(4)
C3B 0.069(5) 0.033(3) 0.064(5) 0.005(3) 0.031(4) -0.001(3)
C4B 0.069(5) 0.048(4) 0.067(5) 0.015(4) 0.044(4) 0.000(4)
C5B 0.070(5) 0.059(5) 0.080(5) 0.006(4) 0.050(5) -0.004(4)
C6B 0.053(5) 0.041(4) 0.099(6) 0.011(4) 0.046(5) 0.009(3)
C1C 0.059(11) 0.028(7) 0.083(12) 0.019(7) 0.053(10) 0.007(7)
C2C 0.052(8) 0.026(6) 0.050(7) 0.006(5) 0.035(7) -0.004(5)
C3C 0.063(10) 0.040(7) 0.077(9) 0.006(7) 0.043(8) -0.012(7)
C4C 0.110(15) 0.034(8) 0.091(12) -0.002(9) 0.042(12) -0.008(9)
C5C 0.102(18) 0.024(8) 0.24(3) -0.018(13) 0.12(2) -0.015(9)
C6C 0.063(11) 0.046(9) 0.066(10) 0.008(7) 0.027(9) 0.020(8)
C1CB 0.087(15) 0.056(10) 0.103(15) 0.003(10) 0.075(13) 0.003(10)
C2CB 0.075(15) 0.129(19) 0.138(18) 0.012(15) 0.052(14) 0.050(13)
C3CB 0.22(3) 0.25(3) 0.086(14) 0.066(19) 0.106(19) 0.19(3)
C4CB 0.24(4) 0.19(3) 0.21(4) -0.07(3) 0.17(4) 0.02(3)
C5CB 0.129(19) 0.055(11) 0.142(18) -0.006(11) 0.098(16) -0.014(11)
C6CB 0.134(18) 0.044(9) 0.088(12) -0.010(9) 0.055(13) 0.011(11)
C1D 0.051(6) 0.063(6) 0.084(7) 0.029(6) 0.043(6) 0.005(5)
C2D 0.049(6) 0.086(7) 0.088(7) 0.042(6) 0.040(6) 0.016(6)
C3D 0.055(8) 0.115(10) 0.087(9) 0.039(7) 0.043(7) 0.027(7)
C4D 0.042(8) 0.120(11) 0.155(13) 0.044(10) 0.024(8) 0.017(8)
C5D 0.068(9) 0.108(10) 0.116(10) 0.047(8) 0.013(8) -0.035(7)
C6D 0.080(9) 0.092(8) 0.089(8) 0.048(7) 0.044(7) 0.013(7)
C1DB 0.044(17) 0.064(18) 0.065(18) -0.015(16) 0.036(15) -0.009(15)
C2DB 0.055(14) 0.081(15) 0.070(15) 0.057(13) 0.035(12) 0.002(13)
C3DB 0.048(19) 0.07(2) 0.09(2) 0.015(18) 0.053(19) -0.004(16)
C4DB 0.056(18) 0.09(2) 0.017(11) -0.015(13) 0.018(12) -0.014(16)
C5DB 0.09(2) 0.044(15) 0.052(17) 0.005(13) 0.042(17) -0.015(15)
C6DB 0.06(2) 0.07(2) 0.050(17) 0.018(16) 0.004(16) -0.017(17)
C1E 0.067(5) 0.047(4) 0.056(4) 0.015(3) 0.040(4) 0.016(4)
C2E 0.061(5) 0.066(4) 0.058(4) 0.008(4) 0.040(4) 0.013(4)
C3E 0.079(5) 0.069(5) 0.059(4) 0.010(4) 0.052(4) 0.025(4)
C4E 0.099(7) 0.064(5) 0.073(5) 0.026(4) 0.065(5) 0.035(5)
C5E 0.089(6) 0.051(4) 0.076(5) 0.006(4) 0.055(5) 0.012(4)
C6E 0.067(5) 0.072(5) 0.055(4) 0.006(4) 0.034(4) 0.015(4)
C1F 0.068(5) 0.060(4) 0.066(5) 0.022(4) 0.044(4) 0.018(4)
C2F 0.082(6) 0.102(6) 0.081(6) 0.043(5) 0.058(5) 0.042(5)
C3F 0.083(7) 0.136(8) 0.079(6) 0.036(6) 0.058(5) 0.030(6)
C4F 0.087(7) 0.100(7) 0.066(5) 0.029(5) 0.051(5) 0.006(5)
C5F 0.083(6) 0.087(6) 0.061(5) 0.029(4) 0.043(5) 0.022(5)
C6F 0.069(6) 0.084(5) 0.060(5) 0.014(4) 0.038(4) 0.003(4)
C1G 0.051(4) 0.048(4) 0.055(4) 0.012(3) 0.023(4) 0.011(3)
C2G 0.066(5) 0.048(4) 0.081(5) -0.001(4) 0.050(5) 0.008(4)
C3G 0.060(5) 0.065(5) 0.070(5) 0.001(4) 0.033(4) 0.016(4)
C4G 0.066(6) 0.067(5) 0.087(6) -0.011(5) 0.011(5) 0.000(5)
C5G 0.124(9) 0.055(5) 0.099(7) 0.016(5) 0.026(7) -0.022(5)
C6G 0.076(6) 0.070(5) 0.075(5) 0.007(5) 0.022(5) -0.016(5)
C1H 0.062(5) 0.040(3) 0.050(4) 0.008(3) 0.034(4) 0.012(3)
C2H 0.067(5) 0.060(4) 0.067(5) -0.001(4) 0.046(4) -0.004(4)
C3H 0.104(7) 0.063(5) 0.098(6) 0.000(5) 0.076(6) -0.004(5)
C4H 0.089(7) 0.055(4) 0.122(8) 0.014(5) 0.078(7) 0.009(4)
C5H 0.056(5) 0.056(4) 0.080(6) 0.009(4) 0.033(5) -0.005(4)
C6H 0.074(6) 0.049(4) 0.062(4) 0.002(4) 0.038(4) 0.003(4)
C113 0.084(15) 0.050(10) 0.065(12) 0.017(9) 0.033(10) 0.016(10)
C114 0.113(18) 0.094(17) 0.121(19) 0.065(15) 0.071(14) 0.026(13)
C115 0.117(17) 0.059(12) 0.056(12) 0.012(10) 0.039(11) 0.006(12)

loop_
_atom_type_symbol
_atom_type_description
_atom_type_scat_dispersion_real
_atom_type_scat_dispersion_imag
_atom_type_scat_source
Zn Zn 0.2839 1.4301 'International Tables Vol C Tables 4.2.6.8 and 6.1.1.4'
S S 0.1246 0.1234 'International Tables Vol C Tables 4.2.6.8 and 6.1.1.4'
P P 0.1023 0.0942 'International Tables Vol C Tables 4.2.6.8 and 6.1.1.4'
O O 0.0106 0.0060 'International Tables Vol C Tables 4.2.6.8 and 6.1.1.4'
N N 0.0061 0.0033 'International Tables Vol C Tables 4.2.6.8 and 6.1.1.4'
C C 0.0033 0.0016 'International Tables Vol C Tables 4.2.6.8 and 6.1.1.4'
H H 0.0000 0.0000 'International Tables Vol C Tables 4.2.6.8 and 6.1.1.4'

loop_
_geom_angle_atom_site_label_1
_geom_angle_atom_site_label_2
_geom_angle_atom_site_label_3
_geom_angle
_geom_angle_site_symmetry_1
_geom_angle_site_symmetry_3
_geom_angle_publ_flag
S2 Zn1 S1 91.57(7) . . ?
S2 Zn1 S4 114.50(7) . . ?
S1 Zn1 S4 122.03(7) . . ?
S2 Zn1 S3 125.76(7) . . ?
S1 Zn1 S3 114.42(7) . . ?
S4 Zn1 S3 91.61(7) . . ?
C11 S1 Zn1 101.3(2) . . ?
C12 S2 Zn1 101.2(2) . . ?
C31 S3 Zn1 101.2(2) . . ?
C32 S4 Zn1 101.9(2) . . ?
C1CB P1 C1D 87.1(5) . . ?
C1CB P1 C1A 109.9(5) . . ?
C1D P1 C1A 118.6(4) . . ?
C1D P1 C1B 108.0(3) . . ?
C1A P1 C1B 109.3(3) . . ?
C1D P1 C1C 110.1(4) . . ?
C1A P1 C1C 106.9(4) . . ?
C1B P1 C1C 102.8(4) . . ?
C1CB P1 C1DB 106.6(7) . . ?
C1E P2 C1G 111.1(3) . . ?
C1E P2 C1H 109.5(3) . . ?
C1G P2 C1H 107.7(3) . . ?
C1E P2 C1F 108.2(3) . . ?
C1G P2 C1F 108.7(3) . . ?
C1H P2 C1F 111.6(3) . . ?
C17 N1 C16 131.7(6) . . ?
C17 N1 H1 114.1 . . ?
C16 N1 H1 114.1 . . ?
C27 N2 C13 130.1(6) . . ?
C27 N2 H2 115.0 . . ?
C13 N2 H2 115.0 . . ?
C37 N3 C36 129.8(6) . . ?
C37 N3 H3 115.1 . . ?
C36 N3 H3 115.1 . . ?
C47 N4 C33 128.1(7) . . ?
C47 N4 H4 115.9 . . ?
C33 N4 H4 115.9 . . ?
C16 C11 C12 118.4(6) . . ?
C16 C11 S1 119.8(4) . . ?
C12 C11 S1 121.9(5) . . ?
C13 C12 C11 117.9(6) . . ?
C13 C12 S2 118.8(4) . . ?
C11 C12 S2 123.3(5) . . ?
C14 C13 C12 121.8(5) . . ?
C14 C13 N2 122.4(6) . . ?
C12 C13 N2 115.8(6) . . ?
C13 C14 C15 119.8(6) . . ?
C13 C14 H5 120.1 . . ?
C15 C14 H5 120.1 . . ?
C16 C15 C14 119.1(6) . . ?
C16 C15 H6 120.4 . . ?
C14 C15 H6 120.4 . . ?
C15 C16 C11 122.8(5) . . ?
C15 C16 N1 122.5(6) . . ?
C11 C16 N1 114.7(6) . . ?
O2 C27 N2 123.9(6) . . ?
O2 C27 C28 119.7(6) . . ?
N2 C27 C28 116.4(6) . . ?
C106 C28 C104 111.4(7) . . ?
C106 C28 C27 108.6(5) . . ?
C104 C28 C27 113.9(6) . . ?
C106 C28 C105 108.1(6) . . ?
C104 C28 C105 106.6(6) . . ?
C27 C28 C105 108.1(6) . . ?
O1 C17 N1 123.0(6) . . ?
O1 C17 C18 121.9(7) . . ?
N1 C17 C18 115.1(7) . . ?
C103 C18 C102 108.2(10) . . ?
C114 C18 C113 122.6(18) . . ?
C114 C18 C17 114.2(12) . . ?
C103 C18 C17 110.3(8) . . ?
C102 C18 C17 112.1(7) . . ?
C113 C18 C17 103.2(9) . . ?
C103 C18 C101 110.7(9) . . ?
C102 C18 C101 104.2(9) . . ?
C17 C18 C101 111.1(6) . . ?
C114 C18 C115 109.2(16) . . ?
C113 C18 C115 104.7(14) . . ?
C17 C18 C115 100.3(10) . . ?
C36 C31 C32 119.7(6) . . ?
C36 C31 S3 118.8(4) . . ?
C32 C31 S3 121.4(5) . . ?
C33 C32 C31 115.8(6) . . ?
C33 C32 S4 120.5(5) . . ?
C31 C32 S4 123.7(5) . . ?
C34 C33 C32 122.4(6) . . ?
C34 C33 N4 123.1(7) . . ?
C32 C33 N4 114.5(6) . . ?
C35 C34 C33 121.3(7) . . ?
C35 C34 H7 119.4 . . ?
C33 C34 H7 119.4 . . ?
C34 C35 C36 119.3(7) . . ?
C34 C35 H8 120.4 . . ?
C36 C35 H8 120.4 . . ?
C35 C36 C31 121.5(5) . . ?
C35 C36 N3 121.6(6) . . ?
C31 C36 N3 116.9(6) . . ?
O3 C37 N3 122.1(7) . . ?
O3 C37 C38 119.7(7) . . ?
N3 C37 C38 118.2(7) . . ?
C107 C38 C109 110.7(10) . . ?
C107 C38 C37 114.1(7) . . ?
C109 C38 C37 110.0(7) . . ?
C107 C38 C108 104.5(8) . . ?
C109 C38 C108 107.3(8) . . ?
C37 C38 C108 109.9(7) . . ?
O4 C47 N4 124.8(7) . . ?
O4 C47 C48 119.8(8) . . ?
N4 C47 C48 115.3(9) . . ?
C110 C48 C112 115.7(11) . . ?
C110 C48 C111 100.1(10) . . ?
C112 C48 C111 107.1(8) . . ?
C110 C48 C47 117.6(10) . . ?
C112 C48 C47 107.3(7) . . ?
C111 C48 C47 108.1(9) . . ?
O5 C51 H95 109.5 . . ?
O5 C51 H96 109.5 . . ?
H95 C51 H96 109.5 . . ?
O5 C51 H97 109.5 . . ?
H95 C51 H97 109.5 . . ?
H96 C51 H97 109.5 . . ?
C18 C101 H9 109.5 . . ?
C18 C101 H10 109.5 . . ?
H9 C101 H10 109.5 . . ?
C18 C101 H11 109.5 . . ?
H9 C101 H11 109.5 . . ?
H10 C101 H11 109.5 . . ?
C18 C102 H12 109.5 . . ?
C18 C102 H13 109.5 . . ?
H12 C102 H13 109.5 . . ?
C18 C102 H14 109.5 . . ?
H12 C102 H14 109.5 . . ?
H13 C102 H14 109.5 . . ?
C18 C103 H15 109.5 . . ?
C18 C103 H16 109.5 . . ?
H15 C103 H16 109.5 . . ?
C18 C103 H17 109.5 . . ?
H15 C103 H17 109.5 . . ?
H16 C103 H17 109.5 . . ?
C28 C104 H18 109.5 . . ?
C28 C104 H19 109.5 . . ?
H18 C104 H19 109.5 . . ?
C28 C104 H20 109.5 . . ?
H18 C104 H20 109.5 . . ?
H19 C104 H20 109.5 . . ?
C28 C105 H21 109.5 . . ?
C28 C105 H22 109.5 . . ?
H21 C105 H22 109.5 . . ?
C28 C105 H23 109.5 . . ?
H21 C105 H23 109.5 . . ?
H22 C105 H23 109.5 . . ?
C28 C106 H24 109.5 . . ?
C28 C106 H25 109.5 . . ?
H24 C106 H25 109.5 . . ?
C28 C106 H26 109.5 . . ?
H24 C106 H26 109.5 . . ?
H25 C106 H26 109.5 . . ?
C38 C107 H27 109.5 . . ?
C38 C107 H28 109.5 . . ?
H27 C107 H28 109.5 . . ?
C38 C107 H29 109.5 . . ?
H27 C107 H29 109.5 . . ?
H28 C107 H29 109.5 . . ?
C38 C108 H30 109.5 . . ?
C38 C108 H31 109.5 . . ?
H30 C108 H31 109.5 . . ?
C38 C108 H32 109.5 . . ?
H30 C108 H32 109.5 . . ?
H31 C108 H32 109.5 . . ?
C38 C109 H33 109.5 . . ?
C38 C109 H34 109.5 . . ?
H33 C109 H34 109.5 . . ?
C38 C109 H35 109.5 . . ?
H33 C109 H35 109.5 . . ?
H34 C109 H35 109.5 . . ?
C48 C110 H36 109.5 . . ?
C48 C110 H37 109.5 . . ?
H36 C110 H37 109.5 . . ?
C48 C110 H38 109.5 . . ?
H36 C110 H38 109.5 . . ?
H37 C110 H38 109.5 . . ?
C48 C111 H39 109.5 . . ?
C48 C111 H40 109.5 . . ?
H39 C111 H40 109.5 . . ?
C48 C111 H41 109.5 . . ?
H39 C111 H41 109.5 . . ?
H40 C111 H41 109.5 . . ?
C48 C112 H42 109.5 . . ?
C48 C112 H43 109.5 . . ?
H42 C112 H43 109.5 . . ?
C48 C112 H44 109.5 . . ?
H42 C112 H44 109.5 . . ?
H43 C112 H44 109.5 . . ?
C2A C1A C6A 118.7(7) . . ?
C2A C1A P1 120.2(6) . . ?
C6A C1A P1 121.1(6) . . ?
C3A C2A C1A 119.9(9) . . ?
C3A C2A H45 120.0 . . ?
C1A C2A H45 120.0 . . ?
C2A C3A C4A 122.5(9) . . ?
C2A C3A H46 118.8 . . ?
C4A C3A H46 118.8 . . ?
C5A C4A C3A 118.6(9) . . ?
C5A C4A H47 120.7 . . ?
C3A C4A H47 120.7 . . ?
C6A C5A C4A 119.0(8) . . ?
C6A C5A H48 120.5 . . ?
C4A C5A H48 120.5 . . ?
C5A C6A C1A 121.2(7) . . ?
C5A C6A H49 119.4 . . ?
C1A C6A H49 119.4 . . ?
C6B C1B C2B 120.6(6) . . ?
C6B C1B P1 121.8(5) . . ?
C2B C1B P1 117.3(6) . . ?
C1B C2B C3B 118.8(7) . . ?
C1B C2B H50 120.6 . . ?
C3B C2B H50 120.6 . . ?
C4B C3B C2B 120.2(7) . . ?
C4B C3B H51 119.9 . . ?
C2B C3B H51 119.9 . . ?
C3B C4B C5B 120.4(7) . . ?
C3B C4B H52 119.8 . . ?
C5B C4B H52 119.8 . . ?
C4B C5B C6B 117.4(8) . . ?
C4B C5B H53 121.3 . . ?
C6B C5B H53 121.3 . . ?
C1B C6B C5B 122.4(7) . . ?
C1B C6B H54 118.8 . . ?
C5B C6B H54 118.8 . . ?
C2C C1C C6C 120.0 . . ?
C2C C1C P1 120.6(5) . . ?
C6C C1C P1 118.7(5) . . ?
C3C C2C C1C 120.0 . . ?
C3C C2C H55 120.0 . . ?
C1C C2C H55 120.0 . . ?
C2C C3C C4C 120.0 . . ?
C2C C3C H56 120.0 . . ?
C4C C3C H56 120.0 . . ?
C5C C4C C3C 120.0 . . ?
C5C C4C H57 120.0 . . ?
C3C C4C H57 120.0 . . ?
C4C C5C C6C 120.0 . . ?
C4C C5C H58 120.0 . . ?
C6C C5C H58 120.0 . . ?
C5C C6C C1C 120.0 . . ?
C5C C6C H59 120.0 . . ?
C1C C6C H59 120.0 . . ?
C2CB C1CB C6CB 120.0 . . ?
C2CB C1CB P1 117.9(8) . . ?
C6CB C1CB P1 122.0(8) . . ?
C3CB C2CB C1CB 120.0 . . ?
C3CB C2CB H60 120.0 . . ?
C1CB C2CB H60 120.0 . . ?
C2CB C3CB C4CB 120.0 . . ?
C2CB C3CB H61 120.0 . . ?
C4CB C3CB H61 120.0 . . ?
C3CB C4CB C5CB 120.0 . . ?
C3CB C4CB H62 120.0 . . ?
C5CB C4CB H62 120.0 . . ?
C6CB C5CB C4CB 120.0 . . ?
C6CB C5CB H63 120.0 . . ?
C4CB C5CB H63 120.0 . . ?
C5CB C6CB C1CB 120.0 . . ?
C5CB C6CB H64 120.0 . . ?
C1CB C6CB H64 120.0 . . ?
C2D C1D C6D 120.0 . . ?
C2D C1D P1 119.5(5) . . ?
C6D C1D P1 120.4(5) . . ?
C1D C2D C3D 120.0 . . ?
C1D C2D H65 120.0 . . ?
C3D C2D H65 120.0 . . ?
C4D C3D C2D 120.0 . . ?
C4D C3D H66 120.0 . . ?
C2D C3D H66 120.0 . . ?
C3D C4D C5D 120.0 . . ?
C3D C4D H67 120.0 . . ?
C5D C4D H67 120.0 . . ?
C4D C5D C6D 120.0 . . ?
C4D C5D H68 120.0 . . ?
C6D C5D H68 120.0 . . ?
C5D C6D C1D 120.0 . . ?
C5D C6D H69 120.0 . . ?
C1D C6D H69 120.0 . . ?
C2DB C1DB C6DB 120.0 . . ?
C2DB C1DB P1 115.0(11) . . ?
C6DB C1DB P1 124.2(10) . . ?
C1DB C2DB C3DB 120.0 . . ?
C1DB C2DB H70 120.0 . . ?
C3DB C2DB H70 120.0 . . ?
C4DB C3DB C2DB 120.0 . . ?
C4DB C3DB H71 120.0 . . ?
C2DB C3DB H71 120.0 . . ?
C5DB C4DB C3DB 120.0 . . ?
C5DB C4DB H72 120.0 . . ?
C3DB C4DB H72 120.0 . . ?
C4DB C5DB C6DB 120.0 . . ?
C4DB C5DB H73 120.0 . . ?
C6DB C5DB H73 120.0 . . ?
C5DB C6DB C1DB 120.0 . . ?
C5DB C6DB H74 120.0 . . ?
C1DB C6DB H74 120.0 . . ?
C6E C1E C2E 119.7(6) . . ?
C6E C1E P2 118.5(6) . . ?
C2E C1E P2 121.8(5) . . ?
C1E C2E C3E 120.7(7) . . ?
C1E C2E H75 119.6 . . ?
C3E C2E H75 119.6 . . ?
C2E C3E C4E 118.5(7) . . ?
C2E C3E H76 120.7 . . ?
C4E C3E H76 120.7 . . ?
C5E C4E C3E 120.4(7) . . ?
C5E C4E H77 119.8 . . ?
C3E C4E H77 119.8 . . ?
C6E C5E C4E 120.2(8) . . ?
C6E C5E H78 119.9 . . ?
C4E C5E H78 119.9 . . ?
C5E C6E C1E 120.3(7) . . ?
C5E C6E H79 119.8 . . ?
C1E C6E H79 119.8 . . ?
C2F C1F C6F 118.5(7) . . ?
C2F C1F P2 120.9(6) . . ?
C6F C1F P2 120.3(6) . . ?
C1F C2F C3F 122.2(8) . . ?
C1F C2F H80 118.9 . . ?
C3F C2F H80 118.9 . . ?
C2F C3F C4F 118.0(9) . . ?
C2F C3F H81 121.0 . . ?
C4F C3F H81 121.0 . . ?
C5F C4F C3F 120.8(8) . . ?
C5F C4F H82 119.6 . . ?
C3F C4F H82 119.6 . . ?
C4F C5F C6F 121.0(8) . . ?
C4F C5F H83 119.5 . . ?
C6F C5F H83 119.5 . . ?
C5F C6F C1F 119.3(8) . . ?
C5F C6F H84 120.3 . . ?
C1F C6F H84 120.3 . . ?
C6G C1G C2G 120.3(7) . . ?
C6G C1G P2 120.1(6) . . ?
C2G C1G P2 119.4(5) . . ?
C3G C2G C1G 119.4(7) . . ?
C3G C2G H85 120.3 . . ?
C1G C2G H85 120.3 . . ?
C2G C3G C4G 121.7(8) . . ?
C2G C3G H86 119.1 . . ?
C4G C3G H86 119.1 . . ?
C5G C4G C3G 119.3(8) . . ?
C5G C4G H87 120.4 . . ?
C3G C4G H87 120.4 . . ?
C4G C5G C6G 119.6(8) . . ?
C4G C5G H88 120.2 . . ?
C6G C5G H88 120.2 . . ?
C1G C6G C5G 119.6(8) . . ?
C1G C6G H89 120.2 . . ?
C5G C6G H89 120.2 . . ?
C2H C1H C6H 117.6(7) . . ?
C2H C1H P2 120.9(5) . . ?
C6H C1H P2 121.5(6) . . ?
C1H C2H C3H 122.9(8) . . ?
C1H C2H H90 118.5 . . ?
C3H C2H H90 118.5 . . ?
C2H C3H C4H 118.3(9) . . ?
C2H C3H H91 120.9 . . ?
C4H C3H H91 120.9 . . ?
C5H C4H C3H 120.0(9) . . ?
C5H C4H H92 120.0 . . ?
C3H C4H H92 120.0 . . ?
C6H C5H C4H 121.5(8) . . ?
C6H C5H H93 119.3 . . ?
C4H C5H H93 119.3 . . ?
C5H C6H C1H 119.6(8) . . ?
C5H C6H H94 120.2 . . ?
C1H C6H H94 120.2 . . ?
C18 C113 H98 109.5 . . ?
C18 C113 H99 109.5 . . ?
H98 C113 H99 109.5 . . ?
C18 C113 H100 109.5 . . ?
H98 C113 H100 109.5 . . ?
H99 C113 H100 109.5 . . ?
C18 C114 H101 109.5 . . ?
C18 C114 H102 109.5 . . ?
H101 C114 H102 109.5 . . ?
C18 C114 H103 109.5 . . ?
H101 C114 H103 109.5 . . ?
H102 C114 H103 109.5 . . ?
C18 C115 H104 109.5 . . ?
C18 C115 H105 109.5 . . ?
H104 C115 H105 109.5 . . ?
C18 C115 H106 109.5 . . ?
H104 C115 H106 109.5 . . ?
H105 C115 H106 109.5 . . ?

loop_
_geom_bond_atom_site_label_1
_geom_bond_atom_site_label_2
_geom_bond_distance
_geom_bond_site_symmetry_2
_geom_bond_publ_flag
Zn1 S2 2.316(2) . ?
Zn1 S1 2.3178(19) . ?
Zn1 S4 2.324(2) . ?
Zn1 S3 2.3242(19) . ?
S1 C11 1.768(7) . ?
S2 C12 1.756(6) . ?
S3 C31 1.780(6) . ?
S4 C32 1.725(7) . ?
P1 C1CB 1.643(9) . ?
P1 C1D 1.728(5) . ?
P1 C1A 1.751(8) . ?
P1 C1B 1.801(7) . ?
P1 C1C 1.979(7) . ?
P1 C1DB 2.089(14) . ?
P2 C1E 1.796(7) . ?
P2 C1G 1.797(7) . ?
P2 C1H 1.800(8) . ?
P2 C1F 1.817(7) . ?
O1 C17 1.223(8) . ?
O2 C27 1.219(7) . ?
O3 C37 1.225(8) . ?
O4 C47 1.210(10) . ?
O5 C51 1.347(12) . ?
N1 C17 1.350(8) . ?
N1 C16 1.431(7) . ?
N1 H1 0.8800 . ?
N2 C27 1.342(8) . ?
N2 C13 1.429(7) . ?
N2 H2 0.8800 . ?
N3 C37 1.326(8) . ?
N3 C36 1.441(7) . ?
N3 H3 0.8800 . ?
N4 C47 1.352(10) . ?
N4 C33 1.444(7) . ?
N4 H4 0.8800 . ?
C11 C16 1.396(8) . ?
C11 C12 1.424(8) . ?
C12 C13 1.418(9) . ?
C13 C14 1.360(9) . ?
C14 C15 1.415(8) . ?
C14 H5 0.9500 . ?
C15 C16 1.357(8) . ?
C15 H6 0.9500 . ?
C27 C28 1.536(8) . ?
C28 C106 1.502(9) . ?
C28 C104 1.521(10) . ?
C28 C105 1.541(10) . ?
C17 C18 1.535(9) . ?
C18 C114 1.492(15) . ?
C18 C103 1.521(11) . ?
C18 C102 1.523(11) . ?
C18 C113 1.535(13) . ?
C18 C101 1.579(10) . ?
C18 C115 1.580(14) . ?
C31 C36 1.400(8) . ?
C31 C32 1.446(8) . ?
C32 C33 1.399(9) . ?
C33 C34 1.382(10) . ?
C34 C35 1.359(9) . ?
C34 H7 0.9500 . ?
C35 C36 1.375(9) . ?
C35 H8 0.9500 . ?
C37 C38 1.515(9) . ?
C38 C107 1.443(13) . ?
C38 C109 1.467(11) . ?
C38 C108 1.527(11) . ?
C47 C48 1.542(11) . ?
C48 C110 1.413(15) . ?
C48 C112 1.480(10) . ?
C48 C111 1.530(13) . ?
C51 H95 0.9800 . ?
C51 H96 0.9800 . ?
C51 H97 0.9800 . ?
C101 H9 0.9800 . ?
C101 H10 0.9800 . ?
C101 H11 0.9800 . ?
C102 H12 0.9800 . ?
C102 H13 0.9800 . ?
C102 H14 0.9800 . ?
C103 H15 0.9800 . ?
C103 H16 0.9800 . ?
C103 H17 0.9800 . ?
C104 H18 0.9800 . ?
C104 H19 0.9800 . ?
C104 H20 0.9800 . ?
C105 H21 0.9800 . ?
C105 H22 0.9800 . ?
C105 H23 0.9800 . ?
C106 H24 0.9800 . ?
C106 H25 0.9800 . ?
C106 H26 0.9800 . ?
C107 H27 0.9800 . ?
C107 H28 0.9800 . ?
C107 H29 0.9800 . ?
C108 H30 0.9800 . ?
C108 H31 0.9800 . ?
C108 H32 0.9800 . ?
C109 H33 0.9800 . ?
C109 H34 0.9800 . ?
C109 H35 0.9800 . ?
C110 H36 0.9800 . ?
C110 H37 0.9800 . ?
C110 H38 0.9800 . ?
C111 H39 0.9800 . ?
C111 H40 0.9800 . ?
C111 H41 0.9800 . ?
C112 H42 0.9800 . ?
C112 H43 0.9800 . ?
C112 H44 0.9800 . ?
C1A C2A 1.403(10) . ?
C1A C6A 1.405(9) . ?
C2A C3A 1.305(12) . ?
C2A H45 0.9500 . ?
C3A C4A 1.414(13) . ?
C3A H46 0.9500 . ?
C4A C5A 1.395(12) . ?
C4A H47 0.9500 . ?
C5A C6A 1.361(10) . ?
C5A H48 0.9500 . ?
C6A H49 0.9500 . ?
C1B C6B 1.325(10) . ?
C1B C2B 1.393(9) . ?
C2B C3B 1.408(9) . ?
C2B H50 0.9500 . ?
C3B C4B 1.370(10) . ?
C3B H51 0.9500 . ?
C4B C5B 1.404(10) . ?
C4B H52 0.9500 . ?
C5B C6B 1.408(10) . ?
C5B H53 0.9500 . ?
C6B H54 0.9500 . ?
C1C C2C 1.3900 . ?
C1C C6C 1.3900 . ?
C2C C3C 1.3900 . ?
C2C H55 0.9500 . ?
C3C C4C 1.3900 . ?
C3C H56 0.9500 . ?
C4C C5C 1.3900 . ?
C4C H57 0.9500 . ?
C5C C6C 1.3900 . ?
C5C H58 0.9500 . ?
C6C H59 0.9500 . ?
C1CB C2CB 1.3900 . ?
C1CB C6CB 1.3900 . ?
C2CB C3CB 1.3900 . ?
C2CB H60 0.9500 . ?
C3CB C4CB 1.3900 . ?
C3CB H61 0.9500 . ?
C4CB C5CB 1.3900 . ?
C4CB H62 0.9500 . ?
C5CB C6CB 1.3900 . ?
C5CB H63 0.9500 . ?
C6CB H64 0.9500 . ?
C1D C2D 1.3900 . ?
C1D C6D 1.3900 . ?
C2D C3D 1.3900 . ?
C2D H65 0.9500 . ?
C3D C4D 1.3900 . ?
C3D H66 0.9500 . ?
C4D C5D 1.3900 . ?
C4D H67 0.9500 . ?
C5D C6D 1.3900 . ?
C5D H68 0.9500 . ?
C6D H69 0.9500 . ?
C1DB C2DB 1.3900 . ?
C1DB C6DB 1.3900 . ?
C2DB C3DB 1.3900 . ?
C2DB H70 0.9500 . ?
C3DB C4DB 1.3900 . ?
C3DB H71 0.9500 . ?
C4DB C5DB 1.3900 . ?
C4DB H72 0.9500 . ?
C5DB C6DB 1.3900 . ?
C5DB H73 0.9500 . ?
C6DB H74 0.9500 . ?
C1E C6E 1.378(9) . ?
C1E C2E 1.382(9) . ?
C2E C3E 1.385(9) . ?
C2E H75 0.9500 . ?
C3E C4E 1.389(10) . ?
C3E H76 0.9500 . ?
C4E C5E 1.382(10) . ?
C4E H77 0.9500 . ?
C5E C6E 1.363(9) . ?
C5E H78 0.9500 . ?
C6E H79 0.9500 . ?
C1F C2F 1.359(10) . ?
C1F C6F 1.419(10) . ?
C2F C3F 1.369(10) . ?
C2F H80 0.9500 . ?
C3F C4F 1.394(11) . ?
C3F H81 0.9500 . ?
C4F C5F 1.353(11) . ?
C4F H82 0.9500 . ?
C5F C6F 1.356(10) . ?
C5F H83 0.9500 . ?
C6F H84 0.9500 . ?
C1G C6G 1.348(10) . ?
C1G C2G 1.402(9) . ?
C2G C3G 1.356(9) . ?
C2G H85 0.9500 . ?
C3G C4G 1.382(10) . ?
C3G H86 0.9500 . ?
C4G C5G 1.366(12) . ?
C4G H87 0.9500 . ?
C5G C6G 1.430(11) . ?
C5G H88 0.9500 . ?
C6G H89 0.9500 . ?
C1H C2H 1.362(9) . ?
C1H C6H 1.431(9) . ?
C2H C3H 1.366(11) . ?
C2H H90 0.9500 . ?
C3H C4H 1.403(11) . ?
C3H H91 0.9500 . ?
C4H C5H 1.359(11) . ?
C4H H92 0.9500 . ?
C5H C6H 1.354(11) . ?
C5H H93 0.9500 . ?
C6H H94 0.9500 . ?
C113 H98 0.9800 . ?
C113 H99 0.9800 . ?
C113 H100 0.9800 . ?
C114 H101 0.9800 . ?
C114 H102 0.9800 . ?
C114 H103 0.9800 . ?
C115 H104 0.9800 . ?
C115 H105 0.9800 . ?
C115 H106 0.9800 . ?

loop_
_geom_torsion_atom_site_label_1
_geom_torsion_atom_site_label_2
_geom_torsion_atom_site_label_3
_geom_torsion_atom_site_label_4
_geom_torsion
_geom_torsion_site_symmetry_1
_geom_torsion_site_symmetry_2
_geom_torsion_site_symmetry_3
_geom_torsion_site_symmetry_4
_geom_torsion_publ_flag
S2 Zn1 S1 C11 7.61(19) . . . . ?
S4 Zn1 S1 C11 -112.82(19) . . . . ?
S3 Zn1 S1 C11 138.49(19) . . . . ?
S1 Zn1 S2 C12 -7.2(2) . . . . ?
S4 Zn1 S2 C12 119.3(2) . . . . ?
S3 Zn1 S2 C12 -129.20(19) . . . . ?
S2 Zn1 S3 C31 -125.15(18) . . . . ?
S1 Zn1 S3 C31 123.50(18) . . . . ?
S4 Zn1 S3 C31 -3.04(18) . . . . ?
S2 Zn1 S4 C32 133.7(2) . . . . ?
S1 Zn1 S4 C32 -117.6(2) . . . . ?
S3 Zn1 S4 C32 2.8(2) . . . . ?
Zn1 S1 C11 C16 174.4(4) . . . . ?
Zn1 S1 C11 C12 -6.8(5) . . . . ?
C16 C11 C12 C13 -1.8(8) . . . . ?
S1 C11 C12 C13 179.4(4) . . . . ?
C16 C11 C12 S2 179.7(4) . . . . ?
S1 C11 C12 S2 0.9(7) . . . . ?
Zn1 S2 C12 C13 -172.9(4) . . . . ?
Zn1 S2 C12 C11 5.5(5) . . . . ?
C11 C12 C13 C14 3.1(8) . . . . ?
S2 C12 C13 C14 -178.3(5) . . . . ?
C11 C12 C13 N2 -179.2(5) . . . . ?
S2 C12 C13 N2 -0.7(7) . . . . ?
C27 N2 C13 C14 -8.8(9) . . . . ?
C27 N2 C13 C12 173.6(6) . . . . ?
C12 C13 C14 C15 -1.1(9) . . . . ?
N2 C13 C14 C15 -178.5(5) . . . . ?
C13 C14 C15 C16 -2.4(9) . . . . ?
C14 C15 C16 C11 3.8(9) . . . . ?
C14 C15 C16 N1 -176.2(5) . . . . ?
C12 C11 C16 C15 -1.6(8) . . . . ?
S1 C11 C16 C15 177.2(5) . . . . ?
C12 C11 C16 N1 178.3(5) . . . . ?
S1 C11 C16 N1 -2.9(7) . . . . ?
C17 N1 C16 C15 -1.0(9) . . . . ?
C17 N1 C16 C11 179.0(6) . . . . ?
C13 N2 C27 O2 -0.7(10) . . . . ?
C13 N2 C27 C28 -179.3(5) . . . . ?
O2 C27 C28 C106 -73.2(8) . . . . ?
N2 C27 C28 C106 105.5(7) . . . . ?
O2 C27 C28 C104 162.1(7) . . . . ?
N2 C27 C28 C104 -19.2(8) . . . . ?
O2 C27 C28 C105 43.8(8) . . . . ?
N2 C27 C28 C105 -137.5(6) . . . . ?
C16 N1 C17 O1 -4.5(10) . . . . ?
C16 N1 C17 C18 175.2(5) . . . . ?
O1 C17 C18 C114 151.5(18) . . . . ?
N1 C17 C18 C114 -28.2(18) . . . . ?
O1 C17 C18 C103 -11.3(12) . . . . ?
N1 C17 C18 C103 168.9(10) . . . . ?
O1 C17 C18 C102 109.3(11) . . . . ?
N1 C17 C18 C102 -70.4(10) . . . . ?
O1 C17 C18 C113 -73.0(14) . . . . ?
N1 C17 C18 C113 107.2(13) . . . . ?
O1 C17 C18 C101 -134.5(8) . . . . ?
N1 C17 C18 C101 45.7(9) . . . . ?
O1 C17 C18 C115 34.9(12) . . . . ?
N1 C17 C18 C115 -144.8(11) . . . . ?
Zn1 S3 C31 C36 -176.2(4) . . . . ?
Zn1 S3 C31 C32 2.9(5) . . . . ?
C36 C31 C32 C33 -3.2(8) . . . . ?
S3 C31 C32 C33 177.7(4) . . . . ?
C36 C31 C32 S4 178.3(4) . . . . ?
S3 C31 C32 S4 -0.8(7) . . . . ?
Zn1 S4 C32 C33 179.7(4) . . . . ?
Zn1 S4 C32 C31 -1.8(5) . . . . ?
C31 C32 C33 C34 2.0(9) . . . . ?
S4 C32 C33 C34 -179.4(5) . . . . ?
C31 C32 C33 N4 -177.3(5) . . . . ?
S4 C32 C33 N4 1.2(7) . . . . ?
C47 N4 C33 C34 7.9(10) . . . . ?
C47 N4 C33 C32 -172.7(6) . . . . ?
C32 C33 C34 C35 0.3(11) . . . . ?
N4 C33 C34 C35 179.6(6) . . . . ?
C33 C34 C35 C36 -1.5(10) . . . . ?
C34 C35 C36 C31 0.2(10) . . . . ?
C34 C35 C36 N3 179.2(6) . . . . ?
C32 C31 C36 C35 2.2(9) . . . . ?
S3 C31 C36 C35 -178.6(5) . . . . ?
C32 C31 C36 N3 -176.9(5) . . . . ?
S3 C31 C36 N3 2.2(7) . . . . ?
C37 N3 C36 C35 8.0(10) . . . . ?
C37 N3 C36 C31 -172.9(6) . . . . ?
C36 N3 C37 O3 4.1(11) . . . . ?
C36 N3 C37 C38 -179.2(5) . . . . ?
O3 C37 C38 C107 158.6(9) . . . . ?
N3 C37 C38 C107 -18.2(11) . . . . ?
O3 C37 C38 C109 -76.4(11) . . . . ?
N3 C37 C38 C109 106.8(9) . . . . ?
O3 C37 C38 C108 41.5(10) . . . . ?
N3 C37 C38 C108 -135.2(7) . . . . ?
C33 N4 C47 O4 -1.9(12) . . . . ?
C33 N4 C47 C48 -179.9(6) . . . . ?
O4 C47 C48 C110 161.1(12) . . . . ?
N4 C47 C48 C110 -20.8(13) . . . . ?
O4 C47 C48 C112 -66.4(11) . . . . ?
N4 C47 C48 C112 111.7(9) . . . . ?
O4 C47 C48 C111 48.8(11) . . . . ?
N4 C47 C48 C111 -133.0(9) . . . . ?
C1CB P1 C1A C2A 103.9(7) . . . . ?
C1D P1 C1A C2A 6.1(7) . . . . ?
C1B P1 C1A C2A -118.3(6) . . . . ?
C1C P1 C1A C2A 131.1(6) . . . . ?
C1DB P1 C1A C2A -3.2(7) . . . . ?
C1CB P1 C1A C6A -77.3(7) . . . . ?
C1D P1 C1A C6A -175.0(5) . . . . ?
C1B P1 C1A C6A 60.6(6) . . . . ?
C1C P1 C1A C6A -50.0(6) . . . . ?
C1DB P1 C1A C6A 175.7(7) . . . . ?
C6A C1A C2A C3A 3.4(11) . . . . ?
P1 C1A C2A C3A -177.7(6) . . . . ?
C1A C2A C3A C4A -2.3(13) . . . . ?
C2A C3A C4A C5A 1.0(13) . . . . ?
C3A C4A C5A C6A -0.9(12) . . . . ?
C4A C5A C6A C1A 2.1(11) . . . . ?
C2A C1A C6A C5A -3.4(10) . . . . ?
P1 C1A C6A C5A 177.7(6) . . . . ?
C1CB P1 C1B C6B -9.7(9) . . . . ?
C1D P1 C1B C6B 88.8(7) . . . . ?
C1A P1 C1B C6B -140.9(6) . . . . ?
C1C P1 C1B C6B -27.5(7) . . . . ?
C1DB P1 C1B C6B 122.1(9) . . . . ?
C1CB P1 C1B C2B 177.0(7) . . . . ?
C1D P1 C1B C2B -84.5(6) . . . . ?
C1A P1 C1B C2B 45.8(6) . . . . ?
C1C P1 C1B C2B 159.1(6) . . . . ?
C1DB P1 C1B C2B -51.2(9) . . . . ?
C6B C1B C2B C3B 1.7(10) . . . . ?
P1 C1B C2B C3B 175.1(5) . . . . ?
C1B C2B C3B C4B -0.6(10) . . . . ?
C2B C3B C4B C5B 0.5(11) . . . . ?
C3B C4B C5B C6B -1.3(11) . . . . ?
C2B C1B C6B C5B -2.7(11) . . . . ?
P1 C1B C6B C5B -175.8(5) . . . . ?
C4B C5B C6B C1B 2.5(11) . . . . ?
C1CB P1 C1C C2C 163.6(17) . . . . ?
C1D P1 C1C C2C -167.1(6) . . . . ?
C1A P1 C1C C2C 62.8(6) . . . . ?
C1B P1 C1C C2C -52.3(7) . . . . ?
C1DB P1 C1C C2C 166.5(9) . . . . ?
C1CB P1 C1C C6C -6.4(13) . . . . ?
C1D P1 C1C C6C 22.8(6) . . . . ?
C1A P1 C1C C6C -107.2(5) . . . . ?
C1B P1 C1C C6C 137.7(5) . . . . ?
C1DB P1 C1C C6C -3.5(11) . . . . ?
C6C C1C C2C C3C 0.0 . . . . ?
P1 C1C C2C C3C -169.9(8) . . . . ?
C1C C2C C3C C4C 0.0 . . . . ?
C2C C3C C4C C5C 0.0 . . . . ?
C3C C4C C5C C6C 0.0 . . . . ?
C4C C5C C6C C1C 0.0 . . . . ?
C2C C1C C6C C5C 0.0 . . . . ?
P1 C1C C6C C5C 170.1(8) . . . . ?
C1D P1 C1CB C2CB -45.2(7) . . . . ?
C1A P1 C1CB C2CB -164.6(6) . . . . ?
C1B P1 C1CB C2CB 64.5(8) . . . . ?
C1C P1 C1CB C2CB 107.5(15) . . . . ?
C1DB P1 C1CB C2CB -70.3(9) . . . . ?
C1D P1 C1CB C6CB 131.1(8) . . . . ?
C1A P1 C1CB C6CB 11.7(10) . . . . ?
C1B P1 C1CB C6CB -119.3(8) . . . . ?
C1C P1 C1CB C6CB -76.3(14) . . . . ?
C1DB P1 C1CB C6CB 106.0(10) . . . . ?
C6CB C1CB C2CB C3CB 0.0 . . . . ?
P1 C1CB C2CB C3CB 176.4(11) . . . . ?
C1CB C2CB C3CB C4CB 0.0 . . . . ?
C2CB C3CB C4CB C5CB 0.0 . . . . ?
C3CB C4CB C5CB C6CB 0.0 . . . . ?
C4CB C5CB C6CB C1CB 0.0 . . . . ?
C2CB C1CB C6CB C5CB 0.0 . . . . ?
P1 C1CB C6CB C5CB -176.2(11) . . . . ?
C1CB P1 C1D C2D -63.4(7) . . . . ?
C1A P1 C1D C2D 47.7(6) . . . . ?
C1B P1 C1D C2D 172.7(5) . . . . ?
C1C P1 C1D C2D -75.8(6) . . . . ?
C1DB P1 C1D C2D 65.6(12) . . . . ?
C1CB P1 C1D C6D 112.5(7) . . . . ?
C1A P1 C1D C6D -136.4(5) . . . . ?
C1B P1 C1D C6D -11.4(6) . . . . ?
C1C P1 C1D C6D 100.1(6) . . . . ?
C1DB P1 C1D C6D -118.5(14) . . . . ?
C6D C1D C2D C3D 0.0 . . . . ?
P1 C1D C2D C3D 175.9(7) . . . . ?
C1D C2D C3D C4D 0.0 . . . . ?
C2D C3D C4D C5D 0.0 . . . . ?
C3D C4D C5D C6D 0.0 . . . . ?
C4D C5D C6D C1D 0.0 . . . . ?
C2D C1D C6D C5D 0.0 . . . . ?
P1 C1D C6D C5D -175.9(7) . . . . ?
C1CB P1 C1DB C2DB -11.1(12) . . . . ?
C1D P1 C1DB C2DB -65.2(13) . . . . ?
C1A P1 C1DB C2DB 99.1(10) . . . . ?
C1B P1 C1DB C2DB -150.4(9) . . . . ?
C1C P1 C1DB C2DB -12.5(15) . . . . ?
C1CB P1 C1DB C6DB 158.5(12) . . . . ?
C1D P1 C1DB C6DB 104.4(17) . . . . ?
C1A P1 C1DB C6DB -91.2(12) . . . . ?
C1B P1 C1DB C6DB 19.2(15) . . . . ?
C1C P1 C1DB C6DB 157.2(11) . . . . ?
C6DB C1DB C2DB C3DB 0.0 . . . . ?
P1 C1DB C2DB C3DB 170.1(15) . . . . ?
C1DB C2DB C3DB C4DB 0.0 . . . . ?
C2DB C3DB C4DB C5DB 0.0 . . . . ?
C3DB C4DB C5DB C6DB 0.0 . . . . ?
C4DB C5DB C6DB C1DB 0.0 . . . . ?
C2DB C1DB C6DB C5DB 0.0 . . . . ?
P1 C1DB C6DB C5DB -169.2(16) . . . . ?
C1G P2 C1E C6E 164.7(6) . . . . ?
C1H P2 C1E C6E 45.7(7) . . . . ?
C1F P2 C1E C6E -76.1(7) . . . . ?
C1G P2 C1E C2E -16.0(7) . . . . ?
C1H P2 C1E C2E -134.9(6) . . . . ?
C1F P2 C1E C2E 103.2(6) . . . . ?
C6E C1E C2E C3E 0.7(11) . . . . ?
P2 C1E C2E C3E -178.6(5) . . . . ?
C1E C2E C3E C4E 1.9(11) . . . . ?
C2E C3E C4E C5E -3.2(11) . . . . ?
C3E C4E C5E C6E 1.9(12) . . . . ?
C4E C5E C6E C1E 0.8(12) . . . . ?
C2E C1E C6E C5E -2.1(12) . . . . ?
P2 C1E C6E C5E 177.3(6) . . . . ?
C1E P2 C1F C2F -21.2(8) . . . . ?
C1G P2 C1F C2F 99.5(7) . . . . ?
C1H P2 C1F C2F -141.8(7) . . . . ?
C1E P2 C1F C6F 165.5(6) . . . . ?
C1G P2 C1F C6F -73.7(7) . . . . ?
C1H P2 C1F C6F 45.0(7) . . . . ?
C6F C1F C2F C3F -2.0(14) . . . . ?
P2 C1F C2F C3F -175.4(7) . . . . ?
C1F C2F C3F C4F 3.3(14) . . . . ?
C2F C3F C4F C5F -4.2(14) . . . . ?
C3F C4F C5F C6F 3.9(14) . . . . ?
C4F C5F C6F C1F -2.6(13) . . . . ?
C2F C1F C6F C5F 1.6(12) . . . . ?
P2 C1F C6F C5F 175.0(6) . . . . ?
C1E P2 C1G C6G 135.9(7) . . . . ?
C1H P2 C1G C6G -104.1(8) . . . . ?
C1F P2 C1G C6G 16.9(9) . . . . ?
C1E P2 C1G C2G -47.3(7) . . . . ?
C1H P2 C1G C2G 72.6(7) . . . . ?
C1F P2 C1G C2G -166.3(6) . . . . ?
C6G C1G C2G C3G 3.2(12) . . . . ?
P2 C1G C2G C3G -173.5(6) . . . . ?
C1G C2G C3G C4G -1.7(13) . . . . ?
C2G C3G C4G C5G 0.6(15) . . . . ?
C3G C4G C5G C6G -1.1(17) . . . . ?
C2G C1G C6G C5G -3.7(14) . . . . ?
P2 C1G C6G C5G 173.0(8) . . . . ?
C4G C5G C6G C1G 2.6(17) . . . . ?
C1E P2 C1H C2H 76.8(6) . . . . ?
C1G P2 C1H C2H -44.2(6) . . . . ?
C1F P2 C1H C2H -163.4(5) . . . . ?
C1E P2 C1H C6H -102.8(5) . . . . ?
C1G P2 C1H C6H 136.2(5) . . . . ?
C1F P2 C1H C6H 17.0(6) . . . . ?
C6H C1H C2H C3H -1.7(10) . . . . ?
P2 C1H C2H C3H 178.7(6) . . . . ?
C1H C2H C3H C4H -1.2(11) . . . . ?
C2H C3H C4H C5H 3.0(12) . . . . ?
C3H C4H C5H C6H -1.8(12) . . . . ?
C4H C5H C6H C1H -1.2(11) . . . . ?
C2H C1H C6H C5H 2.9(10) . . . . ?
P2 C1H C6H C5H -177.5(5) . . . . ?
